data_7101177
loop_
_publ_author_name
'Cameron, T. Stanley'
'Decken, Andreas'
'Kowalczyk, Radoslaw M.'
'McInnes, Eric J. L.'
'Passmore, Jack'
'Rawson, Jeremy M.'
'Shuvaev, Konstantin V.'
'Thompson, Laurence K.'

_publ_section_title
;
 Characterisation of the thermally accessible spin triplet state
 in dimers of the 7\p ClCNSSS+&#x02D9; in the solid state
;
_journal_coden_ASTM CHCOFS
_journal_issue 21
_journal_name_full
;
 Chemical Communications (Cambridge, United Kingdom)
;
_journal_page_first 2277
_journal_page_last 2279
_journal_paper_doi 10.1039/b602843h
_journal_year 2006
_chemical_formula_moiety 'C As Cl F6 N S3 '
_chemical_formula_sum 'C As Cl F6 N S3'
_chemical_formula_weight 346.56
_space_group_IT_number 2
_space_group_name_Hall '-P 1'
_space_group_name_H-M_alt 'P -1'
_symmetry_cell_setting triclinic
_symmetry_Int_Tables_number 2
_symmetry_space_group_name_Hall '-P 1'
_symmetry_space_group_name_H-M 'P -1'
_atom_sites_solution_primary direct
_atom_sites_solution_secondary difmap
_audit_creation_date 2005-05-20
_audit_creation_method 'by CrystalStructure 3.6.0'
_cell_angle_alpha 95.32(4)
_cell_angle_beta 109.05(5)
_cell_angle_gamma 88.83(4)
_cell_formula_units_Z 2
_cell_length_a 7.964(6)
_cell_length_b 9.900(3)
_cell_length_c 6.147(5)
_cell_measurement_reflns_used 25
_cell_measurement_temperature 353.1
_cell_measurement_theta_max 20.0
_cell_measurement_theta_min 19.7
_cell_volume 456.1(5)
_diffrn_measured_fraction_theta_full 1.0000
_diffrn_measured_fraction_theta_max 1.0000
_diffrn_measurement_device_type 'Rigaku AFC5R'
_diffrn_measurement_method \w-2\q
_diffrn_radiation_type 'Mo K\a'
_diffrn_radiation_wavelength 0.7107
_diffrn_reflns_av_R_equivalents 0.029
_diffrn_reflns_limit_h_max 11
_diffrn_reflns_limit_h_min 0
_diffrn_reflns_limit_k_max 13
_diffrn_reflns_limit_k_min -13
_diffrn_reflns_limit_l_max 8
_diffrn_reflns_limit_l_min -8
_diffrn_reflns_number 2858
_diffrn_reflns_theta_full 30.03
_diffrn_reflns_theta_max 30.03
_diffrn_standards_decay_% -0.69
_diffrn_standards_interval_count 150
_diffrn_standards_number 3
_exptl_absorpt_coefficient_mu 4.751
_exptl_absorpt_correction_T_max 1.000
_exptl_absorpt_correction_T_min 0.477
_exptl_absorpt_correction_type psi-scan
_exptl_absorpt_process_details '(North, Phillips & Mathews, 1968)'
_exptl_crystal_colour colourless
_exptl_crystal_density_diffrn 2.523
_exptl_crystal_density_method 'not measured'
_exptl_crystal_description needle
_exptl_crystal_F_000 330.00
_exptl_crystal_size_max 0.32
_exptl_crystal_size_mid 0.27
_exptl_crystal_size_min 0.11
_refine_diff_density_max 0.688
_refine_diff_density_min -0.476
_refine_diff_density_rms 0.123
_refine_ls_extinction_method none
_refine_ls_goodness_of_fit_ref 1.009
_refine_ls_matrix_type full
_refine_ls_number_parameters 155
_refine_ls_number_reflns 2680
_refine_ls_number_restraints 0
_refine_ls_restrained_S_all 1.009
_refine_ls_R_factor_all 0.1237
_refine_ls_R_factor_gt 0.0398
_refine_ls_shift/su_max 0.000
_refine_ls_shift/su_mean 0.000
_refine_ls_structure_factor_coef Fsqd
_refine_ls_weighting_details 'w=1/[\s^2^(Fo^2^)+(0.0632P)^2^+0.5288P] where P=(Fo^2^+2Fc^2^)/3'
_refine_ls_weighting_scheme calc
_refine_ls_wR_factor_gt 0.1074
_refine_ls_wR_factor_ref 0.1350
_cod_data_source_file b602843h.txt
_cod_depositor_comments
;
The following automatic conversions were performed:

'_exptl_absorpt_correction_type' tag value 'psi-scans' was replaced
with 'psi-scan' value.

Automatic conversion script
Id: cif_fix_values 1646 2011-03-28 12:23:43Z adriana 

The following automatic conversions were performed:

'_refine_ls_weighting_scheme' value 'calc
w=1/[\s^2^(Fo^2^)+(0.0632P)^2^+0.5288P] where P=(Fo^2^+2Fc^2^)/3' was
changed to 'calc'. New tag '_refine_ls_weighting_details' was
created. The value of the new tag was set to
'w=1/[\s^2^(Fo^2^)+(0.0632P)^2^+0.5288P] where P=(Fo^2^+2Fc^2^)/3'.

Automatic conversion script
Id: cif_fix_values 3143 2015-03-26 13:38:13Z robertas 
;
_cod_original_formula_sum 'C As Cl F6 N S3 '
_cod_database_code 7101177

loop_
_symmetry_equiv_pos_site_id
_symmetry_equiv_pos_as_xyz
1 +X,+Y,+Z
2 -X,-Y,-Z

loop_
_atom_site_label
_atom_site_type_symbol
_atom_site_fract_x
_atom_site_fract_y
_atom_site_fract_z
_atom_site_U_iso_or_equiv
_atom_site_adp_type
_atom_site_occupancy
_atom_site_calc_flag
_atom_site_refinement_flags
As1 As 0.23110(7) 0.76410(5) 0.03432(10) 0.04227(18) Uani 1 d .
Cl1 Cl 0.7903(3) 0.90641(18) 0.3524(3) 0.0695(5) Uani 1 d .
S1 S 0.6556(2) 0.80931(14) 0.6920(3) 0.0524(4) Uani 1 d .
S2 S 0.6372(2) 0.61811(14) 0.7712(3) 0.0536(4) Uani 1 d .
S3 S 0.7496(2) 0.52407(14) 0.5392(3) 0.0533(4) Uani 1 d .
F1 F 0.1690(15) 0.6336(10) -0.1688(15) 0.149(4) Uani 0.82 d P
F2 F 0.3049(13) 0.8898(6) 0.2430(14) 0.123(3) Uani 0.82 d P
F3 F 0.0700(10) 0.7174(10) 0.128(2) 0.128(3) Uani 0.82 d P
F4 F 0.3975(12) 0.8049(11) -0.060(2) 0.123(3) Uani 0.82 d P
F5 F 0.0901(7) 0.8730(6) -0.1243(12) 0.134(2) Uani 1 d .
F6 F 0.3776(6) 0.6560(4) 0.2021(11) 0.116(2) Uani 1 d .
F7 F 0.386(3) 0.883(3) 0.087(7) 0.090(9) Uani 0.18 d P
F8 F 0.089(4) 0.646(3) -0.046(8) 0.104(11) Uani 0.18 d P
F9 F 0.254(7) 0.757(4) -0.225(6) 0.134(14) Uani 0.18 d P
F10 F 0.223(6) 0.787(5) 0.295(4) 0.140(14) Uani 0.18 d P
N1 N 0.7888(7) 0.6509(5) 0.4147(9) 0.0535(12) Uani 1 d .
C1 C 0.7500(7) 0.7713(6) 0.4763(9) 0.0467(12) Uani 1 d .

loop_
_atom_site_aniso_label
_atom_site_aniso_U_11
_atom_site_aniso_U_22
_atom_site_aniso_U_33
_atom_site_aniso_U_23
_atom_site_aniso_U_13
_atom_site_aniso_U_12
As1 0.0434(3) 0.0382(3) 0.0448(3) 0.0063(2) 0.0133(2) 0.0028(2)
Cl1 0.0844(12) 0.0636(9) 0.0642(10) 0.0171(7) 0.0250(9) -0.0184(8)
S1 0.0702(10) 0.0394(7) 0.0518(8) 0.0006(6) 0.0265(7) -0.0019(6)
S2 0.0727(10) 0.0462(7) 0.0465(8) 0.0067(6) 0.0251(7) -0.0005(7)
S3 0.0550(9) 0.0438(7) 0.0643(9) 0.0031(6) 0.0245(7) 0.0051(6)
F1 0.183(10) 0.122(7) 0.102(6) -0.069(6) 0.012(6) -0.013(7)
F2 0.174(8) 0.054(3) 0.111(6) -0.033(4) 0.015(5) -0.001(4)
F3 0.097(5) 0.147(7) 0.189(9) 0.083(7) 0.095(6) 0.023(5)
F4 0.099(6) 0.158(8) 0.151(8) 0.046(7) 0.083(6) 0.008(6)
F5 0.082(3) 0.115(4) 0.185(6) 0.083(4) -0.001(4) 0.019(3)
F6 0.080(3) 0.062(3) 0.162(5) 0.045(3) -0.028(3) 0.000(2)
F7 0.054(14) 0.073(17) 0.13(3) 0.047(16) -0.004(16) -0.033(12)
F8 0.045(15) 0.079(19) 0.15(3) 0.02(2) -0.024(17) -0.029(13)
F9 0.23(5) 0.12(3) 0.08(2) 0.02(2) 0.08(3) 0.00(3)
F10 0.17(4) 0.22(4) 0.041(13) -0.02(2) 0.059(18) -0.02(3)
N1 0.056(3) 0.054(3) 0.056(3) -0.001(2) 0.027(2) -0.008(2)
C1 0.044(3) 0.054(3) 0.043(3) 0.002(2) 0.015(2) -0.008(2)

loop_
_atom_type_symbol
_atom_type_description
_atom_type_scat_dispersion_real
_atom_type_scat_dispersion_imag
_atom_type_scat_source
C C 0.003 0.002
;
International Tables for Crystallography
(1992, Vol. C, Tables 4.2.6.8 and 6.1.1.4)
;
Cl Cl 0.148 0.159
;
International Tables for Crystallography
(1992, Vol. C, Tables 4.2.6.8 and 6.1.1.4)
;
S S 0.125 0.123
;
International Tables for Crystallography
(1992, Vol. C, Tables 4.2.6.8 and 6.1.1.4)
;
N N 0.006 0.003
;
International Tables for Crystallography
(1992, Vol. C, Tables 4.2.6.8 and 6.1.1.4)
;
As As 0.050 2.006
;
International Tables for Crystallography
(1992, Vol. C, Tables 4.2.6.8 and 6.1.1.4)
;
F F 0.017 0.010
;
International Tables for Crystallography
(1992, Vol. C, Tables 4.2.6.8 and 6.1.1.4)
;

loop_
_geom_angle_atom_site_label_1
_geom_angle_atom_site_label_2
_geom_angle_atom_site_label_3
_geom_angle
F8 As1 F10 95(2)
F8 As1 F7 172(3)
F10 As1 F7 92(2)
F8 As1 F9 92(2)
F10 As1 F9 173(2)
F7 As1 F9 81(2)
F8 As1 F3 46.6(18)
F10 As1 F3 52.5(15)
F7 As1 F3 140.8(17)
F9 As1 F3 133.5(19)
F8 As1 F2 141(2)
F10 As1 F2 48.0(17)
F7 As1 F2 46.7(15)
F9 As1 F2 125.2(16)
F3 As1 F2 94.4(6)
F8 As1 F1 40.6(18)
F10 As1 F1 131.9(18)
F7 As1 F1 131.9(17)
F9 As1 F1 54.8(15)
F3 As1 F1 87.2(6)
F2 As1 F1 176.6(5)
F8 As1 F5 92.2(11)
F10 As1 F5 107.9(17)
F7 As1 F5 86.8(9)
F9 As1 F5 70.8(15)
F3 As1 F5 88.7(3)
F2 As1 F5 88.9(4)
F1 As1 F5 94.2(4)
F8 As1 F4 132(2)
F10 As1 F4 127.8(17)
F7 As1 F4 40.7(15)
F9 As1 F4 46.4(18)
F3 As1 F4 177.6(4)
F2 As1 F4 86.9(5)
F1 As1 F4 91.4(6)
F5 As1 F4 93.3(4)
F8 As1 F6 88.9(10)
F10 As1 F6 71.1(17)
F7 As1 F6 92.2(9)
F9 As1 F6 110.0(16)
F3 As1 F6 91.5(3)
F2 As1 F6 89.7(3)
F1 As1 F6 87.2(4)
F5 As1 F6 178.5(3)
F4 As1 F6 86.5(4)
C1 S1 S2 97.7(2)
S1 S2 S3 96.69(9)
N1 S3 S2 101.90(19)
F8 F1 F9 120(2)
F8 F1 As1 64.9(14)
F9 F1 As1 62.1(12)
F7 F2 F10 125.7(19)
F7 F2 As1 66.0(12)
F10 F2 As1 64.1(12)
F8 F3 F10 119.0(18)
F8 F3 As1 63.1(12)
F10 F3 As1 62.3(11)
F7 F4 F9 120(2)
F7 F4 As1 68.4(12)
F9 F4 As1 65.8(15)
F4 F7 F2 137.0(19)
F4 F7 As1 70.9(13)
F2 F7 As1 67.3(11)
F1 F8 F3 145(2)
F1 F8 As1 74.5(17)
F3 F8 As1 70.3(15)
F4 F9 F1 115(2)
F4 F9 As1 67.7(15)
F1 F9 As1 63.2(12)
F2 F10 F3 122(2)
F2 F10 As1 67.9(13)
F3 F10 As1 65.2(11)
C1 N1 S3 120.0(4)
N1 C1 Cl1 121.5(5)
N1 C1 S1 123.6(5)
Cl1 C1 S1 114.9(3)

loop_
_geom_bond_atom_site_label_1
_geom_bond_atom_site_label_2
_geom_bond_distance
As1 F8 1.57(2)
As1 F10 1.62(2)
As1 F7 1.65(2)
As1 F9 1.66(3)
As1 F3 1.659(6)
As1 F2 1.668(5)
As1 F1 1.672(6)
As1 F5 1.675(5)
As1 F4 1.680(7)
As1 F6 1.714(4)
Cl1 C1 1.685(6)
S1 C1 1.735(6)
S1 S2 2.018(2)
S2 S3 2.063(2)
S3 N1 1.616(5)
F1 F8 1.13(5)
F1 F9 1.53(4)
F2 F7 1.32(4)
F2 F10 1.34(4)
F3 F8 1.28(5)
F3 F10 1.45(4)
F4 F7 1.16(4)
F4 F9 1.32(5)
N1 C1 1.279(7)

loop_
_geom_torsion_atom_site_label_1
_geom_torsion_atom_site_label_2
_geom_torsion_atom_site_label_3
_geom_torsion_atom_site_label_4
_geom_torsion
C1 S1 S2 S3 1.1(2)
S1 S2 S3 N1 -1.1(2)
F10 As1 F1 F8 30(3)
F7 As1 F1 F8 -178(2)
F9 As1 F1 F8 -151(3)
F3 As1 F1 F8 0.0(18)
F2 As1 F1 F8 118(9)
F5 As1 F1 F8 -88.5(18)
F4 As1 F1 F8 178.1(18)
F6 As1 F1 F8 91.6(18)
F8 As1 F1 F9 151(3)
F10 As1 F1 F9 -178(3)
F7 As1 F1 F9 -27(2)
F3 As1 F1 F9 151(2)
F2 As1 F1 F9 -91(10)
F5 As1 F1 F9 63(2)
F4 As1 F1 F9 -31(2)
F6 As1 F1 F9 -117(2)
F8 As1 F2 F7 -179(2)
F10 As1 F2 F7 158(3)
F9 As1 F2 F7 -21(2)
F3 As1 F2 F7 -175.2(13)
F1 As1 F2 F7 67(10)
F5 As1 F2 F7 -86.7(13)
F4 As1 F2 F7 6.8(14)
F6 As1 F2 F7 93.3(13)
F8 As1 F2 F10 23(3)
F7 As1 F2 F10 -158(3)
F9 As1 F2 F10 -179(3)
F3 As1 F2 F10 27(2)
F1 As1 F2 F10 -90(10)
F5 As1 F2 F10 116(2)
F4 As1 F2 F10 -151(2)
F6 As1 F2 F10 -64(2)
F10 As1 F3 F8 -152(3)
F7 As1 F3 F8 178(2)
F9 As1 F3 F8 33(2)
F2 As1 F3 F8 -176.9(15)
F1 As1 F3 F8 0.0(16)
F5 As1 F3 F8 94.3(15)
F4 As1 F3 F8 -54(14)
F6 As1 F3 F8 -87.1(15)
F8 As1 F3 F10 152(3)
F7 As1 F3 F10 -31(3)
F9 As1 F3 F10 -176(3)
F2 As1 F3 F10 -25(2)
F1 As1 F3 F10 152(2)
F5 As1 F3 F10 -114(2)
F4 As1 F3 F10 98(14)
F6 As1 F3 F10 65(2)
F8 As1 F4 F7 177(2)
F10 As1 F4 F7 -35(3)
F9 As1 F4 F7 140(3)
F3 As1 F4 F7 -130(14)
F2 As1 F4 F7 -7.5(15)
F1 As1 F4 F7 175.5(15)
F5 As1 F4 F7 81.1(15)
F6 As1 F4 F7 -97.4(15)
F8 As1 F4 F9 37(2)
F10 As1 F4 F9 -175(3)
F7 As1 F4 F9 -140(3)
F3 As1 F4 F9 89(14)
F2 As1 F4 F9 -148(2)
F1 As1 F4 F9 35(2)
F5 As1 F4 F9 -59(2)
F6 As1 F4 F9 122(2)
F9 F4 F7 F2 56(4)
As1 F4 F7 F2 14(3)
F9 F4 F7 As1 42(2)
F10 F2 F7 F4 10(5)
As1 F2 F7 F4 -14(3)
F10 F2 F7 As1 25(3)
F8 As1 F7 F4 -16(11)
F10 As1 F7 F4 153(2)
F9 As1 F7 F4 -28(2)
F3 As1 F7 F4 177.1(6)
F2 As1 F7 F4 170(2)
F1 As1 F7 F4 -6(2)
F5 As1 F7 F4 -98.9(12)
F6 As1 F7 F4 82.1(12)
F8 As1 F7 F2 174(10)
F10 As1 F7 F2 -16(2)
F9 As1 F7 F2 162.5(19)
F3 As1 F7 F2 8(2)
F1 As1 F7 F2 -175.7(6)
F5 As1 F7 F2 91.5(10)
F4 As1 F7 F2 -170(2)
F6 As1 F7 F2 -87.5(10)
F9 F1 F8 F3 -29(6)
As1 F1 F8 F3 0(4)
F9 F1 F8 As1 -29(3)
F10 F3 F8 F1 -29(6)
As1 F3 F8 F1 0(4)
F10 F3 F8 As1 -29(3)
F10 As1 F8 F1 -158(2)
F7 As1 F8 F1 12(11)
F9 As1 F8 F1 23(2)
F3 As1 F8 F1 180(2)
F2 As1 F8 F1 -175.2(7)
F5 As1 F8 F1 93.9(15)
F4 As1 F8 F1 -3(2)
F6 As1 F8 F1 -87.0(15)
F10 As1 F8 F3 22(2)
F7 As1 F8 F3 -168(10)
F9 As1 F8 F3 -156.9(19)
F2 As1 F8 F3 5(2)
F1 As1 F8 F3 -180(2)
F5 As1 F8 F3 -86.1(11)
F4 As1 F8 F3 177.4(6)
F6 As1 F8 F3 93.1(11)
F7 F4 F9 F1 -87(3)
As1 F4 F9 F1 -43.5(19)
F7 F4 F9 As1 -43(2)
F8 F1 F9 F4 76(4)
As1 F1 F9 F4 46(2)
F8 F1 F9 As1 30(3)
F8 As1 F9 F4 -153.6(18)
F10 As1 F9 F4 34(19)
F7 As1 F9 F4 24.8(17)
F3 As1 F9 F4 -176.7(6)
F2 As1 F9 F4 40(2)
F1 As1 F9 F4 -135(3)
F5 As1 F9 F4 114.6(17)
F6 As1 F9 F4 -64.2(17)
F8 As1 F9 F1 -18.2(18)
F10 As1 F9 F1 170(17)
F7 As1 F9 F1 160.3(19)
F3 As1 F9 F1 -41(2)
F2 As1 F9 F1 175.8(6)
F5 As1 F9 F1 -110.0(17)
F4 As1 F9 F1 135(3)
F6 As1 F9 F1 71.3(17)
F7 F2 F10 F3 -63(5)
As1 F2 F10 F3 -38(2)
F7 F2 F10 As1 -25(3)
F8 F3 F10 F2 68(4)
As1 F3 F10 F2 39(2)
F8 F3 F10 As1 29(3)
F8 As1 F10 F2 -165.4(18)
F7 As1 F10 F2 16.0(19)
F9 As1 F10 F2 7(19)
F3 As1 F10 F2 -145(3)
F1 As1 F10 F2 175.4(6)
F5 As1 F10 F2 -71.4(17)
F4 As1 F10 F2 38(3)
F6 As1 F10 F2 107.5(17)
F8 As1 F10 F3 -20.2(19)
F7 As1 F10 F3 161.2(17)
F9 As1 F10 F3 152(17)
F2 As1 F10 F3 145(3)
F1 As1 F10 F3 -39(3)
F5 As1 F10 F3 73.8(17)
F4 As1 F10 F3 -177.0(5)
F6 As1 F10 F3 -107.4(17)
S2 S3 N1 C1 0.7(5)
S3 N1 C1 Cl1 179.5(3)
S3 N1 C1 S1 0.2(8)
S2 S1 C1 N1 -1.0(5)
S2 S1 C1 Cl1 179.7(3)
